data_4106445
loop_
_publ_author_name
'Dong Liu'
'Jian-Ping Lang'
'Brendan F. Abrahams'

_publ_contact_author_address
;
 School of Chemistry and Chemical Engineering
 Suzhou University
 Suzhou 215123, Jiangsu
 P.R.China
;
_publ_contact_author_email jplang@suda.edu.cn
_publ_contact_author_fax 86-512-65880089
_publ_contact_author_name 'Jian-Ping Lang'
_publ_contact_author_phone 86-512-65882865
_publ_section_title
;
 Highly Efficient Separation of a Solid Mixture of Naphthalene and
 Anthracene by a Reusable Porous Metal-Organic Framework through a
 Single-Crystal-to-Single-Crystal Transformation
;
_journal_name_full 'Journal of the American Chemical Society'
_journal_page_first 11042
_journal_page_last 11045
_journal_paper_doi 10.1021/ja203053y
_journal_volume 133
_journal_year 2011
_chemical_formula_moiety 'C40 H30 N4 Ni2 O9, 12(H2 O)'
_chemical_formula_sum 'C40 H54 N4 Ni2 O21'
_chemical_formula_weight 1044.26
_chemical_name_systematic
; 
 ? 
;
_space_group_IT_number 43
_symmetry_cell_setting orthorhombic
_symmetry_space_group_name_Hall 'F 2 -2d'
_symmetry_space_group_name_H-M 'F d d 2'
_atom_sites_solution_hydrogens geom
_atom_sites_solution_primary direct
_atom_sites_solution_secondary difmap
_audit_creation_method SHELXL-97
_cell_angle_alpha 90.00
_cell_angle_beta 90.00
_cell_angle_gamma 90.00
_cell_formula_units_Z 8
_cell_length_a 15.571(3)
_cell_length_b 23.296(5)
_cell_length_c 32.328(7)
_cell_measurement_reflns_used 8571
_cell_measurement_temperature 223(2)
_cell_measurement_theta_max 25.4971
_cell_measurement_theta_min 3.0678
_cell_volume 11727(4)
_computing_cell_refinement 'CrystalClear, Ver. 1.30 (Rigaku/MSC, 2001)'
_computing_data_collection 'CrystalClear, Ver. 1.30 (Rigaku/MSC, 2001)'
_computing_data_reduction 'CrystalStructure, Ver. 3.60 (Rigaku/MSC, 2004)'
_computing_molecular_graphics 'ORTEPII (Johnson, 1976)'
_computing_publication_material SHELXL97
_computing_structure_refinement 'SHELXL-97 (Sheldrick, 1997)'
_computing_structure_solution 'SHELXS-97 (Sheldrick, 1990)'
_diffrn_ambient_temperature 223(2)
_diffrn_measured_fraction_theta_full 0.988
_diffrn_measured_fraction_theta_max 0.988
_diffrn_measurement_device_type 'Rigaku MercuryCCD area detector'
_diffrn_measurement_method \w
_diffrn_radiation_monochromator graphite
_diffrn_radiation_source 'fine-focus sealed tube'
_diffrn_radiation_type MoK\a
_diffrn_radiation_wavelength 0.71073
_diffrn_reflns_av_R_equivalents 0.0436
_diffrn_reflns_av_sigmaI/netI 0.0686
_diffrn_reflns_limit_h_max 18
_diffrn_reflns_limit_h_min -17
_diffrn_reflns_limit_k_max 27
_diffrn_reflns_limit_k_min -24
_diffrn_reflns_limit_l_max 24
_diffrn_reflns_limit_l_min -38
_diffrn_reflns_number 9003
_diffrn_reflns_theta_full 25.05
_diffrn_reflns_theta_max 25.05
_diffrn_reflns_theta_min 3.15
_diffrn_standards_decay_% 0
_diffrn_standards_interval_count 0
_diffrn_standards_interval_time 0
_diffrn_standards_number 0
_exptl_absorpt_coefficient_mu 0.708
_exptl_absorpt_correction_T_max 0.8713
_exptl_absorpt_correction_T_min 0.8156
_exptl_absorpt_correction_type multi-scan
_exptl_absorpt_process_details 'Jacobson, R. (1998) Private communication to Rigaku Company, Tokyo, Japan.'
_exptl_crystal_colour Green
_exptl_crystal_density_diffrn 1.156
_exptl_crystal_description Block
_exptl_crystal_F_000 4176
_exptl_crystal_size_max 0.30
_exptl_crystal_size_mid 0.25
_exptl_crystal_size_min 0.20
_refine_diff_density_max 0.612
_refine_diff_density_min -0.323
_refine_diff_density_rms 0.094
_refine_ls_abs_structure_details 'Flack H D (1983), Acta Cryst. A39, 876-881'
_refine_ls_abs_structure_Flack 0.03(2)
_refine_ls_extinction_method none
_refine_ls_goodness_of_fit_ref 1.088
_refine_ls_hydrogen_treatment mixed
_refine_ls_matrix_type full
_refine_ls_number_parameters 327
_refine_ls_number_reflns 3943
_refine_ls_number_restraints 5
_refine_ls_restrained_S_all 1.087
_refine_ls_R_factor_all 0.0627
_refine_ls_R_factor_gt 0.0593
_refine_ls_shift/su_max 0.000
_refine_ls_shift/su_mean 0.000
_refine_ls_structure_factor_coef Fsqd
_refine_ls_weighting_details 'calc w=1/[\s^2^(Fo^2^)+(0.0996P)^2^+0.0000P] where P=(Fo^2^+2Fc^2^)/3'
_refine_ls_weighting_scheme calc
_refine_ls_wR_factor_gt 0.1521
_refine_ls_wR_factor_ref 0.1559
_reflns_number_gt 3713
_reflns_number_total 3943
_reflns_threshold_expression >2sigma(I)
_cod_data_source_file ja203053y_si_002_2.cif
_cod_data_source_block 1
_cod_database_code 4106445

loop_
_symmetry_equiv_pos_as_xyz
'x, y, z'
'-x, -y, z'
'x+1/4, -y+1/4, z+1/4'
'-x+1/4, y+1/4, z+1/4'
'x, y+1/2, z+1/2'
'-x, -y+1/2, z+1/2'
'x+1/4, -y+3/4, z+3/4'
'-x+1/4, y+3/4, z+3/4'
'x+1/2, y, z+1/2'
'-x+1/2, -y, z+1/2'
'x+3/4, -y+1/4, z+3/4'
'-x+3/4, y+1/4, z+3/4'
'x+1/2, y+1/2, z'
'-x+1/2, -y+1/2, z'
'x+3/4, -y+3/4, z+1/4'
'-x+3/4, y+3/4, z+1/4'

loop_
_atom_site_label
_atom_site_type_symbol
_atom_site_fract_x
_atom_site_fract_y
_atom_site_fract_z
_atom_site_U_iso_or_equiv
_atom_site_adp_type
_atom_site_occupancy
_atom_site_symmetry_multiplicity
_atom_site_calc_flag
_atom_site_refinement_flags
Ni1 Ni -0.13802(4) 0.23954(3) -0.08611(2) 0.0257(2) Uani 1 1 d D
N1 N -0.1071(3) 0.1639(2) -0.11732(17) 0.0318(11) Uani 1 1 d .
N2 N -0.2720(3) 0.0140(2) -0.30348(17) 0.0301(11) Uani 1 1 d .
O1 O -0.1928(2) 0.19496(17) -0.03842(13) 0.0339(9) Uani 1 1 d .
O2 O -0.3295(2) 0.18335(17) -0.05771(13) 0.0338(9) Uani 1 1 d .
O3 O -0.0785(3) 0.0686(2) 0.07709(18) 0.0575(15) Uani 1 1 d .
O4 O -0.1777(2) 0.03518(19) 0.11977(14) 0.0391(10) Uani 1 1 d .
O5 O -0.2500 0.2500 -0.1220(2) 0.0286(13) Uani 1 2 d SDU
H1W H -0.230(2) 0.276(2) -0.1348(15) 0.031(6) Uiso 1 1 d DU
O6 O -0.5971(6) 0.0801(5) 0.0315(4) 0.139(4) Uani 1 1 d .
O7 O -0.2267(6) -0.0681(5) -0.1856(4) 0.146(4) Uani 1 1 d .
O8 O -0.1914(6) -0.2103(5) -0.1355(4) 0.135(3) Uani 1 1 d .
O9 O -0.3642(12) 0.0016(6) -0.2086(5) 0.091(5) Uani 0.50 1 d P
O10 O 0.2318(9) 0.0698(7) 0.0012(5) 0.098(5) Uani 0.50 1 d P
O11 O -0.4015(16) 0.0787(6) -0.0841(7) 0.160(10) Uani 0.50 1 d P
O12 O -0.5000 0.0000 -0.0283(8) 0.198(9) Uiso 1 2 d S
O13 O -0.4684(15) 0.0172(9) -0.1561(7) 0.129(7) Uani 0.50 1 d P
O14 O 0.0616(12) 0.0440(6) 0.0243(4) 0.099(5) Uani 0.50 1 d P
C1 C -0.0294(4) 0.1563(3) -0.1342(2) 0.0389(15) Uani 1 1 d .
H1 H 0.0119 0.1854 -0.1306 0.047 Uiso 1 1 calc R
C2 C -0.0068(3) 0.1088(3) -0.1564(2) 0.0392(15) Uani 1 1 d .
H2 H 0.0489 0.1058 -0.1674 0.047 Uiso 1 1 calc R
C3 C -0.0653(3) 0.0653(2) -0.16274(19) 0.0297(12) Uani 1 1 d .
C4 C -0.1461(4) 0.0718(3) -0.1455(2) 0.0383(15) Uani 1 1 d .
H4 H -0.1881 0.0432 -0.1488 0.046 Uiso 1 1 calc R
C5 C -0.1644(4) 0.1218(3) -0.1232(2) 0.0403(15) Uani 1 1 d .
H5 H -0.2195 0.1260 -0.1117 0.048 Uiso 1 1 calc R
C6 C -0.0455(3) 0.0131(2) -0.1891(2) 0.0295(12) Uani 1 1 d .
H6 H -0.0888 -0.0172 -0.1842 0.035 Uiso 1 1 calc R
C7 C -0.0348(3) 0.0236(2) -0.23678(19) 0.0280(12) Uani 1 1 d .
H7 H -0.0074 0.0614 -0.2414 0.034 Uiso 1 1 calc R
C8 C -0.1144(3) 0.0196(3) -0.2621(2) 0.0310(13) Uani 1 1 d .
C9 C -0.1402(4) -0.0290(3) -0.2831(2) 0.0373(14) Uani 1 1 d .
H9 H -0.1046 -0.0616 -0.2835 0.045 Uiso 1 1 calc R
C10 C -0.2181(4) -0.0300(3) -0.3033(2) 0.0394(15) Uani 1 1 d .
H10 H -0.2337 -0.0634 -0.3177 0.047 Uiso 1 1 calc R
C11 C -0.2475(3) 0.0611(3) -0.2838(2) 0.0389(15) Uani 1 1 d .
H11 H -0.2848 0.0928 -0.2839 0.047 Uiso 1 1 calc R
C12 C -0.1708(4) 0.0663(3) -0.2635(2) 0.0413(16) Uani 1 1 d .
H12 H -0.1561 0.1010 -0.2505 0.050 Uiso 1 1 calc R
C13 C -0.2805(4) 0.1326(2) 0.0009(2) 0.0340(13) Uani 1 1 d .
C14 C -0.3626(4) 0.1133(4) 0.0106(3) 0.059(2) Uani 1 1 d .
H14 H -0.4095 0.1265 -0.0051 0.071 Uiso 1 1 calc R
C15 C -0.3768(4) 0.0756(4) 0.0420(3) 0.070(3) Uani 1 1 d .
H15 H -0.4320 0.0603 0.0463 0.084 Uiso 1 1 calc R
C16 C -0.3091(4) 0.0600(3) 0.0677(3) 0.054(2) Uani 1 1 d .
H16 H -0.3195 0.0366 0.0908 0.065 Uiso 1 1 calc R
C17 C -0.2264(4) 0.0788(3) 0.0595(2) 0.0394(14) Uani 1 1 d .
C18 C -0.2121(4) 0.1144(2) 0.0256(2) 0.0341(13) Uani 1 1 d .
H18 H -0.1560 0.1263 0.0193 0.041 Uiso 1 1 calc R
C19 C -0.2669(3) 0.1740(2) -0.0339(2) 0.0311(13) Uani 1 1 d .
C20 C -0.1552(4) 0.0599(3) 0.0875(2) 0.0345(14) Uani 1 1 d .

loop_
_atom_site_aniso_label
_atom_site_aniso_U_11
_atom_site_aniso_U_22
_atom_site_aniso_U_33
_atom_site_aniso_U_23
_atom_site_aniso_U_13
_atom_site_aniso_U_12
Ni1 0.0225(3) 0.0322(3) 0.0223(4) 0.0021(3) 0.0007(3) 0.0028(3)
N1 0.029(2) 0.039(3) 0.027(3) -0.001(2) -0.001(2) 0.007(2)
N2 0.030(2) 0.033(2) 0.027(3) -0.002(2) 0.001(2) -0.002(2)
O1 0.0264(18) 0.042(2) 0.033(2) 0.0151(19) -0.0023(18) 0.0008(17)
O2 0.0317(19) 0.040(2) 0.030(2) 0.0067(18) -0.0092(17) -0.0003(17)
O3 0.030(2) 0.086(4) 0.056(4) 0.039(3) -0.002(2) -0.009(2)
O4 0.031(2) 0.054(2) 0.033(3) 0.014(2) 0.0010(18) -0.0013(19)
O5 0.026(3) 0.034(3) 0.025(3) 0.000 0.000 0.004(2)
O6 0.092(6) 0.143(8) 0.181(12) 0.027(8) -0.009(6) 0.000(5)
O7 0.104(6) 0.156(8) 0.178(12) 0.054(8) -0.055(7) -0.058(6)
O8 0.121(7) 0.151(8) 0.132(9) 0.000(7) -0.013(6) 0.037(6)
O9 0.147(13) 0.082(9) 0.045(9) -0.001(7) -0.019(9) 0.001(8)
O10 0.083(8) 0.117(10) 0.093(12) -0.029(9) -0.032(8) 0.065(8)
O11 0.31(3) 0.076(9) 0.095(13) -0.019(10) 0.010(17) -0.122(13)
O13 0.16(2) 0.138(17) 0.087(14) 0.012(10) 0.017(13) -0.023(12)
O14 0.160(15) 0.094(9) 0.041(8) 0.006(7) 0.023(8) -0.001(10)
C1 0.026(3) 0.043(3) 0.047(4) -0.003(3) 0.005(3) -0.003(2)
C2 0.023(3) 0.050(3) 0.045(4) -0.010(3) 0.006(2) 0.001(3)
C3 0.026(2) 0.032(3) 0.030(3) 0.002(2) -0.004(2) 0.006(2)
C4 0.027(3) 0.037(3) 0.050(4) -0.008(3) 0.007(3) -0.001(2)
C5 0.027(3) 0.041(3) 0.053(5) -0.002(3) 0.009(3) 0.004(2)
C6 0.019(2) 0.033(3) 0.036(4) -0.004(2) 0.000(2) 0.006(2)
C7 0.027(2) 0.028(3) 0.029(3) -0.001(2) -0.006(2) 0.005(2)
C8 0.024(3) 0.040(3) 0.030(3) 0.000(3) 0.000(2) 0.007(2)
C9 0.030(3) 0.037(3) 0.046(4) -0.005(3) -0.009(3) 0.008(2)
C10 0.033(3) 0.041(3) 0.044(4) -0.008(3) -0.003(3) 0.004(3)
C11 0.028(3) 0.043(3) 0.045(4) -0.007(3) -0.009(3) 0.009(3)
C12 0.031(3) 0.037(3) 0.056(5) -0.014(3) -0.016(3) 0.008(3)
C13 0.029(3) 0.038(3) 0.036(3) 0.008(3) -0.004(3) 0.008(2)
C14 0.030(3) 0.078(5) 0.070(6) 0.039(5) -0.002(3) -0.001(3)
C15 0.030(3) 0.094(7) 0.086(7) 0.055(6) -0.006(4) -0.010(3)
C16 0.039(3) 0.060(4) 0.065(5) 0.036(4) -0.003(3) -0.007(3)
C17 0.033(3) 0.050(3) 0.035(4) 0.011(3) -0.003(3) -0.001(3)
C18 0.033(3) 0.037(3) 0.033(3) 0.007(3) 0.000(2) -0.002(2)
C19 0.026(3) 0.032(3) 0.035(4) 0.005(3) 0.000(3) 0.006(2)
C20 0.036(3) 0.038(3) 0.030(3) 0.005(3) -0.005(3) -0.002(3)

loop_
_atom_type_symbol
_atom_type_description
_atom_type_scat_dispersion_real
_atom_type_scat_dispersion_imag
_atom_type_scat_source
C C 0.0033 0.0016 'International Tables Vol C Tables 4.2.6.8 and 6.1.1.4'
H H 0.0000 0.0000 'International Tables Vol C Tables 4.2.6.8 and 6.1.1.4'
N N 0.0061 0.0033 'International Tables Vol C Tables 4.2.6.8 and 6.1.1.4'
O O 0.0106 0.0060 'International Tables Vol C Tables 4.2.6.8 and 6.1.1.4'
Ni Ni 0.3393 1.1124 'International Tables Vol C Tables 4.2.6.8 and 6.1.1.4'

loop_
_geom_angle_atom_site_label_1
_geom_angle_atom_site_label_2
_geom_angle_atom_site_label_3
_geom_angle
_geom_angle_site_symmetry_1
_geom_angle_site_symmetry_3
O1 Ni1 O4 174.20(16) . 12_454
O1 Ni1 O2 90.26(17) . 14_455
O4 Ni1 O2 88.90(18) 12_454 14_455
O1 Ni1 N1 91.81(19) . .
O4 Ni1 N1 89.22(19) 12_454 .
O2 Ni1 N1 177.3(2) 14_455 .
O1 Ni1 N2 87.71(17) . 3
O4 Ni1 N2 86.56(18) 12_454 3
O2 Ni1 N2 91.24(18) 14_455 3
N1 Ni1 N2 90.63(18) . 3
O1 Ni1 O5 97.36(16) . .
O4 Ni1 O5 88.32(16) 12_454 .
O2 Ni1 O5 86.66(14) 14_455 .
N1 Ni1 O5 91.30(16) . .
N2 Ni1 O5 174.51(17) 3 .
C5 N1 C1 116.6(5) . .
C5 N1 Ni1 122.2(4) . .
C1 N1 Ni1 121.1(4) . .
C11 N2 C10 117.1(5) . .
C11 N2 Ni1 121.6(4) . 11_454
C10 N2 Ni1 121.2(4) . 11_454
C19 O1 Ni1 131.7(4) . .
C19 O2 Ni1 127.3(4) . 14_455
C20 O4 Ni1 133.0(4) . 16_445
Ni1 O5 Ni1 113.3(3) 14_455 .
Ni1 O5 H1W 121(4) 14_455 .
Ni1 O5 H1W 93.1(17) . .
N1 C1 C2 123.6(6) . .
N1 C1 H1 118.2 . .
C2 C1 H1 118.2 . .
C1 C2 C3 120.3(5) . .
C1 C2 H2 119.8 . .
C3 C2 H2 119.8 . .
C2 C3 C4 117.4(5) . .
C2 C3 C6 122.5(5) . .
C4 C3 C6 120.0(5) . .
C3 C4 C5 118.9(5) . .
C3 C4 H4 120.5 . .
C5 C4 H4 120.5 . .
N1 C5 C4 123.2(5) . .
N1 C5 H5 118.4 . .
C4 C5 H5 118.4 . .
C3 C6 C6 120.4(5) . 2
C3 C6 C7 116.7(5) . .
C6 C6 C7 88.0(3) 2 .
C3 C6 H6 110.0 . .
C6 C6 H6 110.0 2 .
C7 C6 H6 110.0 . .
C8 C7 C7 122.6(5) . 2
C8 C7 C6 116.2(5) . .
C7 C7 C6 87.9(3) 2 .
C8 C7 H7 109.4 . .
C7 C7 H7 109.4 2 .
C6 C7 H7 109.4 . .
C9 C8 C12 116.1(5) . .
C9 C8 C7 124.4(5) . .
C12 C8 C7 119.4(5) . .
C10 C9 C8 120.2(5) . .
C10 C9 H9 119.9 . .
C8 C9 H9 119.9 . .
N2 C10 C9 123.2(6) . .
N2 C10 H10 118.4 . .
C9 C10 H10 118.4 . .
N2 C11 C12 123.7(5) . .
N2 C11 H11 118.2 . .
C12 C11 H11 118.2 . .
C11 C12 C8 119.7(6) . .
C11 C12 H12 120.2 . .
C8 C12 H12 120.2 . .
C14 C13 C18 118.4(6) . .
C14 C13 C19 120.5(5) . .
C18 C13 C19 121.1(5) . .
C15 C14 C13 121.7(6) . .
C15 C14 H14 119.1 . .
C13 C14 H14 119.1 . .
C14 C15 C16 119.4(6) . .
C14 C15 H15 120.3 . .
C16 C15 H15 120.3 . .
C17 C16 C15 120.6(7) . .
C17 C16 H16 119.7 . .
C15 C16 H16 119.7 . .
C16 C17 C18 119.1(6) . .
C16 C17 C20 118.7(6) . .
C18 C17 C20 122.2(5) . .
C17 C18 C13 120.6(6) . .
C17 C18 H18 119.7 . .
C13 C18 H18 119.7 . .
O1 C19 O2 124.8(5) . .
O1 C19 C13 117.7(5) . .
O2 C19 C13 117.4(5) . .
O4 C20 O3 124.6(6) . .
O4 C20 C17 115.8(5) . .
O3 C20 C17 119.6(6) . .

loop_
_geom_bond_atom_site_label_1
_geom_bond_atom_site_label_2
_geom_bond_distance
_geom_bond_site_symmetry_2
Ni1 O1 2.045(4) .
Ni1 O4 2.053(4) 12_454
Ni1 O2 2.079(4) 14_455
Ni1 N1 2.088(5) .
Ni1 N2 2.094(5) 3
Ni1 O5 2.108(4) .
N1 C5 1.339(8) .
N1 C1 1.340(8) .
N2 C11 1.324(8) .
N2 C10 1.325(8) .
N2 Ni1 2.094(5) 11_454
O1 C19 1.260(7) .
O2 C19 1.261(7) .
O2 Ni1 2.080(4) 14_455
O3 C20 1.257(8) .
O4 C20 1.243(8) .
O4 Ni1 2.053(4) 16_445
O5 Ni1 2.108(4) 14_455
O5 H1W 0.80(5) .
O13 O13 1.27(4) 2_455
C1 C2 1.365(9) .
C1 H1 0.9400 .
C2 C3 1.378(8) .
C2 H2 0.9400 .
C3 C4 1.384(8) .
C3 C6 1.517(8) .
C4 C5 1.398(9) .
C4 H4 0.9400 .
C5 H5 0.9400 .
C6 C6 1.543(10) 2
C6 C7 1.568(9) .
C6 H6 0.9900 .
C7 C8 1.489(8) .
C7 C7 1.544(10) 2
C7 H7 0.9900 .
C8 C9 1.380(9) .
C8 C12 1.398(8) .
C9 C10 1.378(9) .
C9 H9 0.9400 .
C10 H10 0.9400 .
C11 C12 1.368(9) .
C11 H11 0.9400 .
C12 H12 0.9400 .
C13 C14 1.390(9) .
C13 C18 1.397(8) .
C13 C19 1.499(9) .
C14 C15 1.360(11) .
C14 H14 0.9400 .
C15 C16 1.391(10) .
C15 H15 0.9400 .
C16 C17 1.386(9) .
C16 H16 0.9400 .
C17 C18 1.391(9) .
C17 C20 1.497(9) .
C18 H18 0.9400 .
